data_4032512
loop_
_publ_author_name
'Schoepff, Laetitia'
'Kocher, Lucas'
'Durot, St\'ephanie'
'Heitz, Val\'erie'

_publ_section_title
;
 Chemically Induced Breathing of Flexible Porphyrinic Covalent Cages.
;
_journal_issue 11
_journal_name_full 'The Journal of organic chemistry'
_journal_page_first 5845
_journal_page_last 5851
_journal_paper_doi 10.1021/acs.joc.7b00698
_journal_volume 82
_journal_year 2017
_chemical_formula_sum 'C150.5 H146.5 Cl19.5 N34 O8 Zn2'
_chemical_formula_weight 3381.52
_chemical_name_systematic
;
 ?
;
_space_group_IT_number 2
_space_group_name_Hall '-P 1'
_symmetry_cell_setting triclinic
_symmetry_space_group_name_Hall '-P 1'
_symmetry_space_group_name_H-M 'P -1'
_atom_sites_solution_hydrogens mixed
_audit_creation_method SHELXL-2014
_cell_angle_alpha 112.842(7)
_cell_angle_beta 105.020(7)
_cell_angle_gamma 95.223(6)
_cell_formula_units_Z 1
_cell_length_a 13.230(3)
_cell_length_b 18.199(4)
_cell_length_c 21.746(7)
_cell_measurement_reflns_used 9531
_cell_measurement_temperature 100(2)
_cell_measurement_theta_max 31.76
_cell_measurement_theta_min 2.22
_cell_volume 4551(2)
_computing_cell_refinement 'Bruker APEX2 v2011.4-0'
_computing_data_collection 'Bruker APEX2 v2011.4-0'
_computing_data_reduction 'Bruker SAINT V7.60A'
_computing_molecular_graphics 'Bruker SHELXTL'
_computing_publication_material 'Bruker SHELXTL'
_computing_structure_refinement 'SHELXL-2014 (Sheldrick, 2014)'
_computing_structure_solution Sir2011
_diffrn_ambient_temperature 100(2)
_diffrn_detector_area_resol_mean 512
_diffrn_detector_type '4K CCD area detector APEX II'
_diffrn_measured_fraction_theta_full 0.990
_diffrn_measured_fraction_theta_max 0.988
_diffrn_measurement_device_type 'Kappa 4-axis goniometer bruker-nonius'
_diffrn_measurement_method
;
 Fullsphere data collection, phi and omega scans
;
_diffrn_measurement_specimen_support 'magnetic support with MicroMount'
_diffrn_radiation_monochromator 'Multilayer Montel 200 mirrors'
_diffrn_radiation_type MoK\a
_diffrn_radiation_wavelength 0.71073
_diffrn_reflns_av_R_equivalents 0.0471
_diffrn_reflns_av_unetI/netI 0.0472
_diffrn_reflns_Laue_measured_fraction_full 0.990
_diffrn_reflns_Laue_measured_fraction_max 0.988
_diffrn_reflns_limit_h_max 17
_diffrn_reflns_limit_h_min -19
_diffrn_reflns_limit_k_max 27
_diffrn_reflns_limit_k_min -26
_diffrn_reflns_limit_l_max 32
_diffrn_reflns_limit_l_min -32
_diffrn_reflns_number 108822
_diffrn_reflns_point_group_measured_fraction_full 0.990
_diffrn_reflns_point_group_measured_fraction_max 0.988
_diffrn_reflns_theta_full 25.242
_diffrn_reflns_theta_max 32.227
_diffrn_reflns_theta_min 1.073
_diffrn_source 'Rotating anode X-ray tube'
_diffrn_source_current 70
_diffrn_source_power 50
_diffrn_source_size '0.3 mm x 0.3 mm fine focus'
_diffrn_source_type 'Bruker-Nonius FR 591'
_exptl_absorpt_coefficient_mu 0.608
_exptl_absorpt_correction_T_max 0.888
_exptl_absorpt_correction_T_min 0.706
_exptl_absorpt_correction_type empirical
_exptl_absorpt_process_details
; 
 SADABS Version 2008/1 Bruker-Nonius
 Blessing, Acta Cryst. (1995) A51 33-38
;
_exptl_crystal_density_diffrn 1.234
_exptl_crystal_description Block
_exptl_crystal_F_000 1743
_exptl_crystal_size_max 0.40
_exptl_crystal_size_mid 0.25
_exptl_crystal_size_min 0.20
_refine_diff_density_max 2.315
_refine_diff_density_min -1.782
_refine_diff_density_rms 0.228
_refine_ls_extinction_method none
_refine_ls_goodness_of_fit_ref 2.389
_refine_ls_hydrogen_treatment constr
_refine_ls_matrix_type full
_refine_ls_number_parameters 1216
_refine_ls_number_reflns 31818
_refine_ls_number_restraints 241
_refine_ls_restrained_S_all 2.527
_refine_ls_R_factor_all 0.1431
_refine_ls_R_factor_gt 0.1146
_refine_ls_shift/su_max 0.000
_refine_ls_shift/su_mean 0.000
_refine_ls_structure_factor_coef Fsqd
_refine_ls_weighting_details 'w=1/[\s^2^(Fo^2^)+(0.1000P)^2^] where P=(Fo^2^+2Fc^2^)/3'
_refine_ls_weighting_scheme calc
_refine_ls_wR_factor_gt 0.3334
_refine_ls_wR_factor_ref 0.3505
_reflns_Friedel_coverage 0.000
_reflns_number_gt 23284
_reflns_number_total 31818
_reflns_threshold_expression 'I > 2\s(I)'
_cod_data_source_file jo7b00698_si_002.cif
_cod_data_source_block Strg03
_cod_depositor_comments
;
The following automatic conversions were performed:

'_symmetry_cell_setting' value 'Triclinic' changed to 'triclinic'
according to
/home/data/users/saulius/crontab/automatic-downloads/rss-feeds/ACS/lib/dictionaries/cif_core.dic
dictionary named 'cif_core.dic' version 2.4.2 from 2011-04-26.

Automatic conversion script
Id: cif_fix_values 4973 2017-02-22 13:04:09Z antanas 

 Adding full bibliography for 4032512.cif.
;
_cod_original_sg_symbol_H-M P-1
_cod_original_formula_sum 'C150.50 H146.50 Cl19.50 N34 O8 Zn2'
_cod_database_code 4032512
_shelx_space_group_comment
;
The symmetry employed for this shelxl refinement is uniquely defined
by the following loop, which should always be used as a source of
symmetry information in preference to the above space-group names.
They are only intended as comments.
;
_shelx_estimated_absorpt_t_min 0.793
_shelx_estimated_absorpt_t_max 0.888
_shelxl_version_number 2014-3

loop_
_space_group_symop_operation_xyz
'x, y, z'
'-x, -y, -z'

loop_
_atom_site_label
_atom_site_type_symbol
_atom_site_fract_x
_atom_site_fract_y
_atom_site_fract_z
_atom_site_U_iso_or_equiv
_atom_site_adp_type
_atom_site_occupancy
_atom_site_site_symmetry_order
_atom_site_calc_flag
_atom_site_refinement_flags_posn
_atom_site_refinement_flags_adp
_atom_site_refinement_flags_occupancy
_atom_site_disorder_assembly
_atom_site_disorder_group
C1 C 0.1827(3) 0.37659(17) 0.64931(17) 0.0278(6) Uani 1 1 d . . . . .
C2 C 0.1616(3) 0.39199(19) 0.71419(19) 0.0367(8) Uani 1 1 d . . . . .
H2 H 0.1278 0.3528 0.7254 0.044 Uiso 1 1 calc R U . . .
C3 C 0.1987(3) 0.4728(2) 0.75651(19) 0.0357(8) Uani 1 1 d . . . . .
H3 H 0.1956 0.5010 0.8028 0.043 Uiso 1 1 calc R U . . .
C4 C 0.2437(3) 0.50756(17) 0.71782(16) 0.0260(6) Uani 1 1 d . . . . .
C5 C 0.2917(3) 0.58961(16) 0.74342(16) 0.0255(6) Uani 1 1 d . . . . .
C6 C 0.2957(3) 0.64632(17) 0.81616(17) 0.0287(6) Uani 1 1 d . . . . .
C7 C 0.3557(4) 0.6400(2) 0.87476(19) 0.0435(9) Uani 1 1 d . . . . .
H7 H 0.3992 0.6006 0.8699 0.052 Uiso 1 1 calc R U . . .
C8 C 0.3535(4) 0.6908(2) 0.9415(2) 0.0467(10) Uani 1 1 d . . . . .
H8 H 0.3941 0.6848 0.9817 0.056 Uiso 1 1 calc R U . . .
C9 C 0.2925(3) 0.7501(2) 0.94970(19) 0.0369(8) Uani 1 1 d . . . . .
C10 C 0.2337(3) 0.7575(2) 0.8912(2) 0.0394(8) Uani 1 1 d . . . . .
H10 H 0.1917 0.7978 0.8962 0.047 Uiso 1 1 calc R U . . .
C11 C 0.2350(3) 0.7064(2) 0.82481(19) 0.0357(7) Uani 1 1 d . . . . .
H11 H 0.1941 0.7124 0.7847 0.043 Uiso 1 1 calc R U . . .
C12 C 0.2899(4) 0.8055(2) 1.0222(2) 0.0459(10) Uani 1 1 d . . . . .
H12A H 0.2239 0.8274 1.0173 0.055 Uiso 1 1 calc R U . . .
H12B H 0.2879 0.7734 1.0498 0.055 Uiso 1 1 calc R U . . .
C13 C 0.3858(3) 0.9524(2) 1.07294(18) 0.0394(8) Uani 1 1 d . . . . .
H13 H 0.3275 0.9753 1.0584 0.047 Uiso 1 1 calc R U . . .
C14 C 0.4905(3) 0.9918(2) 1.11154(18) 0.0401(9) Uani 1 1 d . . . . .
C15 C 0.5409(4) 1.0808(2) 1.1449(2) 0.0469(10) Uani 1 1 d . . . . .
H15A H 0.5649 1.1012 1.1968 0.056 Uiso 1 1 calc R U . . .
H15B H 0.6045 1.0890 1.1305 0.056 Uiso 1 1 calc R U . . .
C16 C 0.4670(4) 1.1277(3) 1.0598(2) 0.0508(11) Uani 1 1 d . . . . .
H16A H 0.4587 1.0718 1.0237 0.061 Uiso 1 1 calc R U . . .
H16B H 0.5357 1.1610 1.0662 0.061 Uiso 1 1 calc R U . . .
C17 C 0.3356(2) 0.62382(16) 0.70595(16) 0.0248(6) Uani 1 1 d . . . . .
C18 C 0.3926(3) 0.70676(17) 0.73474(17) 0.0286(6) Uani 1 1 d . . . . .
H18 H 0.4092 0.7466 0.7819 0.034 Uiso 1 1 calc R U . . .
C19 C 0.4180(3) 0.71757(17) 0.68255(17) 0.0280(6) Uani 1 1 d . . . . .
H19 H 0.4553 0.7668 0.6858 0.034 Uiso 1 1 calc R U . . .
C20 C 0.3782(2) 0.64051(16) 0.62024(16) 0.0229(5) Uani 1 1 d . . . . .
C21 C 0.3890(2) 0.62724(17) 0.55456(16) 0.0233(5) Uani 1 1 d . . . . .
C22 C 0.4275(3) 0.70057(17) 0.54572(16) 0.0257(6) Uani 1 1 d . . . . .
C23 C 0.3699(3) 0.7620(2) 0.5560(2) 0.0371(8) Uani 1 1 d . . . . .
H23 H 0.3053 0.7552 0.5666 0.044 Uiso 1 1 calc R U . . .
C24 C 0.4049(4) 0.8327(2) 0.5512(2) 0.0468(10) Uani 1 1 d . . . . .
H24 H 0.3634 0.8733 0.5565 0.056 Uiso 1 1 calc R U . . .
C25 C 0.5015(4) 0.8439(2) 0.53854(19) 0.0419(9) Uani 1 1 d . . . . .
C26 C 0.5582(3) 0.7813(2) 0.5260(2) 0.0384(8) Uani 1 1 d . . . . .
H26 H 0.6227 0.7880 0.5153 0.046 Uiso 1 1 calc R U . . .
C27 C 0.5206(3) 0.7098(2) 0.52899(19) 0.0307(6) Uani 1 1 d . . . . .
H27 H 0.5586 0.6670 0.5196 0.037 Uiso 1 1 calc R U . . .
C28 C 0.5445(6) 0.9248(3) 0.5420(2) 0.0657(17) Uani 1 1 d . . . . .
H28A H 0.4888 0.9577 0.5453 0.079 Uiso 1 1 calc R U . . .
H28B H 0.6069 0.9542 0.5853 0.079 Uiso 1 1 calc R U . . .
C29 C 0.5266(5) 0.8696(3) 0.4125(2) 0.0566(13) Uani 1 1 d . . . . .
H29 H 0.4619 0.8294 0.3914 0.068 Uiso 1 1 calc R U . . .
C30 C 0.5923(6) 0.8929(4) 0.3809(3) 0.0739(18) Uani 1 1 d . . . . .
C31 C 0.5822(7) 0.8600(5) 0.3040(3) 0.0821(19) Uani 1 1 d . . . . .
H31A H 0.6480 0.8834 0.2985 0.098 Uiso 1 1 calc R U . . .
H31B H 0.5735 0.7999 0.2840 0.098 Uiso 1 1 calc R U . . .
C32 C 0.5099(6) 0.9636(4) 0.2809(3) 0.0686(15) Uani 1 1 d . . . . .
H32A H 0.5320 0.9988 0.3321 0.082 Uiso 1 1 calc R U . . .
H32B H 0.5671 0.9769 0.2628 0.082 Uiso 1 1 calc R U . . .
C33 C 0.4124(6) 0.9780(4) 0.2462(3) 0.0743(19) Uani 1 1 d . . . . .
H33A H 0.3843 0.9354 0.1970 0.089 Uiso 1 1 calc R U . . .
H33B H 0.4273 1.0314 0.2445 0.089 Uiso 1 1 calc R U . . .
C34 C 0.2302(6) 0.9893(5) 0.2429(4) 0.086(2) Uani 1 1 d . . . . .
H34A H 0.1997 0.9436 0.1953 0.103 Uiso 1 1 calc R U . . .
H34B H 0.2414 1.0407 0.2376 0.103 Uiso 1 1 calc R U . . .
C35 C 0.3629(2) 0.55053(16) 0.49649(16) 0.0231(5) Uani 1 1 d . . . . .
C36 C 0.3718(3) 0.53728(18) 0.42856(17) 0.0289(6) Uani 1 1 d . . . . .
H36 H 0.4000 0.5775 0.4162 0.035 Uiso 1 1 calc R U . . .
C37 C 0.3325(3) 0.45669(19) 0.38543(17) 0.0289(6) Uani 1 1 d . . . . .
H37 H 0.3285 0.4294 0.3374 0.035 Uiso 1 1 calc R U . . .
C38 C 0.2982(2) 0.42098(17) 0.42734(16) 0.0239(5) Uani 1 1 d . . . . .
C39 C 0.2460(2) 0.33900(17) 0.40129(16) 0.0256(6) Uani 1 1 d . . . . .
C40 C 0.2191(3) 0.28541(18) 0.32485(17) 0.0286(6) Uani 1 1 d . . . . .
C41 C 0.2964(3) 0.2593(2) 0.29321(18) 0.0312(7) Uani 1 1 d . . . . .
H41 H 0.3702 0.2806 0.3196 0.037 Uiso 1 1 calc R U . . .
C42 C 0.2659(3) 0.2024(2) 0.22331(19) 0.0353(7) Uani 1 1 d . . . . .
H42 H 0.3193 0.1853 0.2023 0.042 Uiso 1 1 calc R U . . .
C43 C 0.1601(3) 0.1708(2) 0.18445(19) 0.0414(9) Uani 1 1 d . . . . .
C44 C 0.0821(3) 0.1995(3) 0.2146(2) 0.0502(11) Uani 1 1 d . . . . .
H44 H 0.0084 0.1799 0.1873 0.060 Uiso 1 1 calc R U . . .
C45 C 0.1116(3) 0.2559(2) 0.28379(19) 0.0432(9) Uani 1 1 d . . . . .
H45 H 0.0579 0.2750 0.3038 0.052 Uiso 1 1 calc R U . . .
C46 C 0.1305(4) 0.1063(3) 0.1098(2) 0.0559(13) Uani 1 1 d . . . . .
H46A H 0.1491 0.1312 0.0800 0.067 Uiso 1 1 calc R U . . .
H46B H 0.1725 0.0637 0.1088 0.067 Uiso 1 1 calc R U . . .
C47 C -0.0376(4) 0.0146(3) 0.0951(2) 0.0491(10) Uani 1 1 d . . . . .
H47 H -0.0089 -0.0114 0.1240 0.059 Uiso 1 1 calc R U . . .
C48 C -0.1424(4) 0.0051(3) 0.05919(19) 0.0455(10) Uani 1 1 d . . . . .
C49 C -0.2409(4) -0.0474(3) 0.0509(2) 0.0586(13) Uani 1 1 d . . . . .
H49A H -0.2271 -0.0693 0.0867 0.070 Uiso 1 1 calc R U . . .
H49B H -0.2974 -0.0156 0.0570 0.070 Uiso 1 1 calc R U . . .
C50 C -0.3762(4) -0.1640(3) -0.0363(2) 0.0505(11) Uani 1 1 d . . . . .
H50A H -0.3811 -0.1725 0.0052 0.061 Uiso 1 1 calc R U . . .
H50B H -0.3819 -0.2180 -0.0745 0.061 Uiso 1 1 calc R U . . .
C51 C 0.2117(2) 0.30334(16) 0.44056(16) 0.0256(6) Uani 1 1 d . . . . .
C52 C 0.1670(3) 0.21759(17) 0.41470(19) 0.0328(7) Uani 1 1 d . . . . .
H52 H 0.1565 0.1763 0.3690 0.039 Uiso 1 1 calc R U . . .
C53 C 0.1432(3) 0.20725(17) 0.4674(2) 0.0329(7) Uani 1 1 d . . . . .
H53 H 0.1124 0.1570 0.4657 0.040 Uiso 1 1 calc R U . . .
C54 C 0.1727(3) 0.28609(17) 0.52749(17) 0.0278(6) Uani 1 1 d . . . . .
C55 C 0.1545(3) 0.30101(17) 0.59099(18) 0.0289(6) Uani 1 1 d . . . . .
C56 C 0.0997(3) 0.22928(18) 0.59528(19) 0.0335(7) Uani 1 1 d . . . . .
C57 C -0.0099(4) 0.1992(3) 0.5619(3) 0.0562(13) Uani 1 1 d . . . . .
H57 H -0.0506 0.2281 0.5402 0.067 Uiso 1 1 calc R U . . .
C58 C -0.0608(4) 0.1279(3) 0.5598(3) 0.0580(13) Uani 1 1 d . . . . .
H58 H -0.1360 0.1086 0.5375 0.070 Uiso 1 1 calc R U . . .
C59 C -0.0015(4) 0.0851(2) 0.5902(2) 0.0511(11) Uani 1 1 d . . . . .
C60 C 0.1025(6) 0.1150(4) 0.6234(5) 0.109(3) Uani 1 1 d . . . . .
H60 H 0.1432 0.0862 0.6453 0.131 Uiso 1 1 calc R U . . .
C61 C 0.1533(5) 0.1875(3) 0.6269(4) 0.095(3) Uani 1 1 d . . . . .
H61 H 0.2276 0.2080 0.6523 0.114 Uiso 1 1 calc DR U . . .
C62 C -0.0545(5) 0.0034(3) 0.5816(3) 0.0666(16) Uani 1 1 d . . . . .
H62A H -0.1210 -0.0184 0.5406 0.080 Uiso 1 1 calc R U . . .
H62B H -0.0061 -0.0349 0.5712 0.080 Uiso 1 1 calc R U . . .
C63 C -0.1678(6) 0.0172(4) 0.6553(3) 0.0748(17) Uani 1 1 d . . . . .
H63 H -0.2278 0.0290 0.6286 0.090 Uiso 1 1 calc R U . . .
C64 C -0.1558(6) 0.0078(4) 0.7172(3) 0.0666(15) Uani 1 1 d . . . . .
N17 N 0.094(10) 0.487(7) 0.524(6) 0.0228(7) Uani 0.5 1 d . . P . .
N17' N -0.094(10) 0.513(7) 0.475(6) 0.0228(7) Uani 0.5 1 d . . P . .
C65 C 0.0470(6) 0.5213(5) 0.5792(3) 0.0333(14) Uani 0.5 1 d . . P A -1
H65A H 0.0947 0.5736 0.6158 0.050 Uiso 0.5 1 calc R U P A -1
H65B H 0.0406 0.4835 0.6014 0.050 Uiso 0.5 1 calc R U P A -1
C66 C 0.0167(5) 0.4055(3) 0.4696(4) 0.0318(14) Uani 0.5 1 d . . P A -1
H66A H 0.0457 0.3797 0.4305 0.048 Uiso 0.5 1 calc R U P A -1
H66B H 0.0102 0.3678 0.4918 0.048 Uiso 0.5 1 calc R U P A -1
C67 C 0.0990(5) 0.5363(4) 0.4866(4) 0.0325(14) Uani 0.5 1 d . . P A -1
H67A H 0.1259 0.5081 0.4470 0.049 Uiso 0.5 1 calc R U P A -1
H67B H 0.1498 0.5891 0.5184 0.049 Uiso 0.5 1 calc R U P A -1
C65' C -0.0124(5) 0.5520(4) 0.4576(4) 0.0316(13) Uani 0.5 1 d . . P A -1
H65C H -0.0091 0.6115 0.4775 0.038 Uiso 0.5 1 calc R U P A -1
H65D H -0.0324 0.5312 0.4058 0.038 Uiso 0.5 1 calc R U P A -1
C66' C -0.0635(5) 0.5361(4) 0.5504(3) 0.0309(13) Uani 0.5 1 d . . P A -1
H66C H -0.1174 0.5044 0.5600 0.037 Uiso 0.5 1 calc R U P A -1
H66D H -0.0634 0.5947 0.5751 0.037 Uiso 0.5 1 calc R U P A -1
C67' C -0.0932(5) 0.4208(3) 0.4407(4) 0.0304(13) Uani 0.5 1 d . . P A -1
H67C H -0.1477 0.3897 0.4503 0.036 Uiso 0.5 1 calc R U P A -1
H67D H -0.1122 0.4014 0.3891 0.036 Uiso 0.5 1 calc R U P A -1
N1 N 0.2330(2) 0.44808(14) 0.65271(14) 0.0244(5) Uani 1 1 d . . . . .
N2 N 0.3847(3) 0.87422(19) 1.06057(16) 0.0399(7) Uani 1 1 d . . . . .
N3 N 0.4797(4) 0.8635(2) 1.08866(19) 0.0483(9) Uani 1 1 d . . . . .
N4 N 0.5470(3) 0.9363(2) 1.12064(18) 0.0500(9) Uani 1 1 d . . . . .
N5 N 0.3302(2) 0.58433(14) 0.63644(13) 0.0238(5) Uani 1 1 d . . . . .
N6 N 0.5773(3) 0.9184(2) 0.48122(19) 0.0435(8) Uani 1 1 d . . . . .
N7 N 0.6649(4) 0.9707(3) 0.4912(3) 0.0638(12) Uani 1 1 d . . . . .
N8 N 0.6756(5) 0.9541(3) 0.4309(3) 0.0751(15) Uani 1 1 d . . . . .
N9 N 0.3195(2) 0.47853(14) 0.49474(13) 0.0225(5) Uani 1 1 d . . . . .
N10 N 0.0156(3) 0.0684(2) 0.08104(16) 0.0436(8) Uani 1 1 d . . . . .
N11 N -0.0501(3) 0.0926(2) 0.03946(19) 0.0486(9) Uani 1 1 d . . . . .
N12 N -0.1480(3) 0.0539(2) 0.02508(19) 0.0498(9) Uani 1 1 d . . . . .
N13 N 0.2167(2) 0.34303(14) 0.50944(14) 0.0251(5) Uani 1 1 d . . . . .
N14 N -0.0809(4) 0.0063(3) 0.6429(2) 0.0601(11) Uani 1 1 d . . . . .
N15 N -0.0185(4) -0.0124(3) 0.6902(2) 0.0643(12) Uani 1 1 d . . . . .
N16 N -0.0613(4) -0.0061(3) 0.7394(3) 0.0662(12) Uani 1 1 d . . . . .
O1 O 0.4675(3) 1.12561(16) 1.12475(14) 0.0456(7) Uani 1 1 d . . . . .
O2 O 0.4949(4) 0.8801(3) 0.2686(2) 0.0750(12) Uani 1 1 d . . . . .
O3 O 0.3313(4) 0.9781(3) 0.2794(2) 0.0711(11) Uani 1 1 d . . . . .
O4 O -0.2748(3) -0.11288(19) -0.01852(15) 0.0514(8) Uani 1 1 d . . . . .
Zn1 Zn 0.25267(3) 0.46684(2) 0.56764(2) 0.02038(11) Uani 1 1 d . . . . .
C1S C 0.1329(6) 0.8550(6) 0.6742(4) 0.043(2) Uani 0.5 1 d D . P B 1
H1S H 0.0594 0.8649 0.6587 0.052 Uiso 0.5 1 calc R U P B 1
Cl1S Cl 0.1273(2) 0.74818(15) 0.62957(18) 0.0614(7) Uani 0.5 1 d D . P B 1
Cl2S Cl 0.2187(3) 0.90885(16) 0.6492(3) 0.0832(12) Uani 0.5 1 d D . P B 1
Cl3S Cl 0.1724(3) 0.8870(2) 0.76440(14) 0.0785(9) Uani 0.5 1 d D . P B 1
C1S' C 0.1411(7) 0.8861(5) 0.6827(3) 0.043(2) Uani 0.5 1 d D . P C 2
H1S' H 0.0659 0.8903 0.6817 0.052 Uiso 0.5 1 d R U P C 2
Cl1' Cl 0.1571(2) 0.78513(17) 0.6692(2) 0.0666(8) Uani 0.5 1 d D . P C 2
Cl2' Cl 0.1661(4) 0.9035(3) 0.61366(19) 0.0767(11) Uani 0.5 1 d D . P C 2
Cl3' Cl 0.2289(2) 0.95734(17) 0.76278(13) 0.0687(7) Uani 0.5 1 d D . P C 2
C1T C 0.1195(11) 0.5519(7) 0.2912(6) 0.066(3) Uani 0.5 1 d . . P D 1
H1T H 0.1937 0.5441 0.2924 0.079 Uiso 0.5 1 calc R U P D 1
Cl1T Cl 0.0550(5) 0.4449(4) 0.2801(3) 0.1122(16) Uani 0.5 1 d . . P D 1
Cl2T Cl 0.0794(7) 0.5544(7) 0.2188(4) 0.189(3) Uani 0.5 1 d . . P D 1
Cl3T Cl 0.1440(4) 0.6189(3) 0.3695(2) 0.1041(12) Uani 0.5 1 d . . P D 1
C1E C 0.2042(7) 0.3122(6) 0.0978(5) 0.065(2) Uani 0.5 1 d DG U P E 2
H1EA H 0.2451 0.3153 0.1436 0.078 Uiso 0.5 1 calc R U P E 2
H1EB H 0.2410 0.3542 0.0887 0.078 Uiso 0.5 1 calc R U P E 2
H1EC H 0.1982 0.2582 0.0607 0.078 Uiso 0.5 1 calc R U P E 2
C2E C 0.0915(6) 0.3264(6) 0.0983(4) 0.079(3) Uani 0.5 1 d DG U P E 2
H2EA H 0.0405 0.2763 0.0875 0.095 Uiso 0.5 1 calc R U P E 2
H2EB H 0.0609 0.3526 0.0676 0.095 Uiso 0.5 1 calc R U P E 2
C3E C 0.1323(6) 0.3857(5) 0.1774(3) 0.080(2) Uani 0.5 1 d DG U P E 2
H3E1 H 0.1725 0.3593 0.2051 0.097 Uiso 0.5 1 calc R U P E 2
H3E2 H 0.1810 0.4354 0.1852 0.097 Uiso 0.5 1 calc R U P E 2
C4E C 0.0356(7) 0.4088(6) 0.2015(4) 0.077(2) Uani 0.5 1 d DG U P E 2
H4E1 H -0.0028 0.3621 0.2051 0.093 Uiso 0.5 1 calc R U P E 2
H4E2 H -0.0146 0.4212 0.1661 0.093 Uiso 0.5 1 calc R U P E 2
C5E C 0.0721(10) 0.4837(8) 0.2734(5) 0.097(5) Uani 0.5 1 d DG U P E 2
H5E1 H 0.0311 0.4758 0.3028 0.146 Uiso 0.5 1 calc R U P E 2
H5E2 H 0.0600 0.5326 0.2665 0.146 Uiso 0.5 1 calc R U P E 2
H5E3 H 0.1486 0.4903 0.2969 0.146 Uiso 0.5 1 calc R U P E 2
C1U C 0.5178(7) 0.5636(9) 0.2757(4) 0.143(5) Uani 1 1 d . . . . .
H1U H 0.5737 0.5348 0.2904 0.171 Uiso 1 1 calc R U . . .
Cl1U Cl 0.5313(2) 0.64932(16) 0.35086(13) 0.1145(7) Uani 1 1 d . . . . .
Cl2U Cl 0.3990(4) 0.4958(3) 0.24494(18) 0.1919(19) Uani 1 1 d . . . . .
Cl3U Cl 0.5486(3) 0.5853(3) 0.2146(2) 0.1847(17) Uani 1 1 d . . . . .
C1V C 0.2762(13) 0.7804(8) 0.2529(9) 0.038(3) Uani 0.25 1 d . U P F 1
H1V H 0.3358 0.8298 0.2746 0.045 Uiso 0.25 1 d R U P F 1
Cl1V Cl 0.3246(6) 0.6981(4) 0.2270(6) 0.108(3) Uani 0.25 1 d . . P F 1
Cl2V Cl 0.1667(5) 0.7693(4) 0.1628(3) 0.0698(15) Uani 0.25 1 d . . P F 1
Cl3V Cl 0.2126(8) 0.7851(4) 0.3071(4) 0.095(2) Uani 0.25 1 d . . P F 1
C1W C 0.347(3) 0.252(2) 0.8799(16) 0.142(6) Uani 0.25 1 d D U P G 2
H1WA H 0.4150 0.2328 0.8814 0.170 Uiso 0.25 1 calc R U P G 2
Cl1W Cl 0.2359(19) 0.1612(11) 0.8312(9) 0.168(7) Uani 0.25 1 d D U P G 2
Cl2W Cl 0.3331(10) 0.3057(6) 0.8240(4) 0.126(4) Uani 0.25 1 d D U P G 2
Cl3W Cl 0.3566(10) 0.3149(6) 0.9665(4) 0.123(3) Uani 0.25 1 d D U P G 2
C1W' C 0.137(3) 0.169(2) 0.8216(17) 0.121(5) Uani 0.25 1 d D U P H 1
H1WB H 0.1122 0.1087 0.7925 0.145 Uiso 0.25 1 calc R U P H 1
Cl1B Cl 0.0510(13) 0.2178(8) 0.7745(6) 0.160(5) Uani 0.25 1 d D U P H 1
Cl2B Cl 0.1004(7) 0.1920(5) 0.9009(4) 0.094(2) Uani 0.25 1 d D U P H 1
Cl3B Cl 0.2733(13) 0.1932(10) 0.8352(9) 0.140(4) Uani 0.25 1 d D U P H 1
C1M C 0.4972(12) 0.3092(10) 0.8810(7) 0.054(3) Uani 0.25 1 d D U P I 3
H1M1 H 0.5018 0.3050 0.9252 0.081 Uiso 0.25 1 calc R U P I 3
H1M2 H 0.5579 0.3507 0.8890 0.081 Uiso 0.25 1 calc R U P I 3
H1M3 H 0.4993 0.2563 0.8456 0.081 Uiso 0.25 1 calc R U P I 3
C2M C 0.3916(12) 0.3334(7) 0.8547(12) 0.080(4) Uani 0.25 1 d D U P I 3
H2M1 H 0.4012 0.3717 0.8334 0.096 Uiso 0.25 1 calc R U P I 3
H2M2 H 0.3607 0.3579 0.8930 0.096 Uiso 0.25 1 calc R U P I 3
C3M C 0.3229(13) 0.2491(10) 0.7991(7) 0.079(4) Uani 0.25 1 d D U P I 3
H3M1 H 0.2905 0.2518 0.7538 0.095 Uiso 0.25 1 calc DR U P I 3
H3M2 H 0.3683 0.2082 0.7914 0.095 Uiso 0.25 1 calc R U P I 3
C4M C 0.2344(16) 0.2240(9) 0.8255(13) 0.081(4) Uani 0.25 1 d D U P I 3
H4M1 H 0.1694 0.2429 0.8085 0.098 Uiso 0.25 1 calc R U P I 3
H4M2 H 0.2587 0.2500 0.8776 0.098 Uiso 0.25 1 calc R U P I 3
C5M C 0.208(2) 0.1305(9) 0.7982(12) 0.060(4) Uani 0.25 1 d D U P I 3
H5M1 H 0.2228 0.1050 0.7537 0.090 Uiso 0.25 1 calc R U P I 3
H5M2 H 0.1316 0.1120 0.7905 0.090 Uiso 0.25 1 calc R U P I 3
H5M3 H 0.2514 0.1149 0.8331 0.090 Uiso 0.25 1 calc R U P I 3
C1N C 0.2014(16) 0.5584(13) 0.9603(13) 0.085(5) Uani 0.25 1 d D U P J 4
H1N1 H 0.1243 0.5405 0.9351 0.128 Uiso 0.25 1 calc R U P J 4
H1N2 H 0.2317 0.6021 0.9503 0.128 Uiso 0.25 1 calc R U P J 4
H1N3 H 0.2138 0.5787 1.0111 0.128 Uiso 0.25 1 calc R U P J 4
C2N C 0.2558(18) 0.4859(13) 0.9359(12) 0.112(5) Uani 0.25 1 d D U P J 4
H2N1 H 0.2644 0.4743 0.8894 0.134 Uiso 0.25 1 calc R U P J 4
H2N2 H 0.2158 0.4359 0.9341 0.134 Uiso 0.25 1 calc R U P J 4
C3N C 0.3648(16) 0.5195(10) 0.9954(12) 0.111(5) Uani 0.25 1 d D U P J 4
H3N1 H 0.4077 0.5639 0.9913 0.133 Uiso 0.25 1 calc R U P J 4
H3N2 H 0.3534 0.5421 1.0418 0.133 Uiso 0.25 1 calc R U P J 4
C4N C 0.4246(16) 0.4497(14) 0.9890(14) 0.112(5) Uani 0.25 1 d D U P J 4
H4N1 H 0.5017 0.4726 1.0157 0.135 Uiso 0.25 1 calc R U P J 4
H4N2 H 0.4173 0.4170 0.9390 0.135 Uiso 0.25 1 calc R U P J 4
C5N C 0.378(2) 0.3948(14) 1.0183(14) 0.094(5) Uani 0.25 1 d D U P J 4
H5N1 H 0.3090 0.4071 1.0236 0.141 Uiso 0.25 1 calc R U P J 4
H5N2 H 0.4277 0.4051 1.0642 0.141 Uiso 0.25 1 calc R U P J 4
H5N3 H 0.3667 0.3374 0.9856 0.141 Uiso 0.25 1 calc R U P J 4

loop_
_atom_site_aniso_label
_atom_site_aniso_U_11
_atom_site_aniso_U_22
_atom_site_aniso_U_33
_atom_site_aniso_U_23
_atom_site_aniso_U_13
_atom_site_aniso_U_12
C1 0.0319(15) 0.0167(11) 0.0287(15) 0.0051(11) 0.0090(12) -0.0005(10)
C2 0.056(2) 0.0187(13) 0.0300(16) 0.0069(12) 0.0145(15) -0.0048(13)
C3 0.050(2) 0.0217(13) 0.0281(16) 0.0049(12) 0.0141(15) -0.0035(13)
C4 0.0287(14) 0.0177(11) 0.0238(13) 0.0034(10) 0.0065(11) -0.0004(10)
C5 0.0298(15) 0.0158(11) 0.0219(13) -0.0004(10) 0.0088(11) 0.0011(10)
C6 0.0359(16) 0.0165(11) 0.0249(14) 0.0011(10) 0.0114(12) -0.0037(11)
C7 0.065(3) 0.0280(16) 0.0277(17) 0.0046(13) 0.0101(17) 0.0104(16)
C8 0.075(3) 0.0290(16) 0.0292(18) 0.0064(14) 0.0164(18) 0.0064(17)
C9 0.050(2) 0.0229(13) 0.0287(16) -0.0002(12) 0.0206(15) -0.0093(13)
C10 0.042(2) 0.0282(15) 0.0348(18) -0.0012(13) 0.0165(15) 0.0021(14)
C11 0.0404(19) 0.0269(14) 0.0288(16) 0.0018(12) 0.0102(14) 0.0042(13)
C12 0.063(3) 0.0300(16) 0.0317(18) -0.0011(14) 0.0254(18) -0.0126(16)
C13 0.048(2) 0.0317(16) 0.0239(15) -0.0021(13) 0.0171(15) -0.0098(15)
C14 0.047(2) 0.0335(16) 0.0227(15) -0.0045(13) 0.0157(14) -0.0078(15)
C15 0.050(2) 0.0354(18) 0.0329(19) -0.0038(15) 0.0147(17) -0.0128(17)
C16 0.061(3) 0.0392(19) 0.038(2) -0.0007(16) 0.0273(19) -0.0126(19)
C17 0.0261(14) 0.0149(10) 0.0232(13) -0.0004(9) 0.0075(11) -0.0017(9)
C18 0.0304(15) 0.0168(11) 0.0267(14) -0.0024(10) 0.0120(12) -0.0054(10)
C19 0.0286(15) 0.0161(11) 0.0281(14) -0.0007(10) 0.0104(12) -0.0041(10)
C20 0.0209(12) 0.0156(10) 0.0247(13) 0.0013(9) 0.0085(10) -0.0006(9)
C21 0.0200(12) 0.0181(11) 0.0255(13) 0.0026(10) 0.0088(10) 0.0009(9)
C22 0.0258(14) 0.0194(11) 0.0249(14) 0.0041(10) 0.0075(11) -0.0011(10)
C23 0.048(2) 0.0266(14) 0.044(2) 0.0136(14) 0.0261(17) 0.0129(14)
C24 0.072(3) 0.0267(16) 0.047(2) 0.0130(15) 0.031(2) 0.0162(17)
C25 0.070(3) 0.0238(14) 0.0287(17) 0.0095(13) 0.0182(17) -0.0023(15)
C26 0.0385(19) 0.0384(18) 0.0373(18) 0.0191(15) 0.0107(15) -0.0049(14)
C27 0.0244(14) 0.0288(14) 0.0361(17) 0.0149(13) 0.0059(12) -0.0004(11)
C28 0.130(5) 0.0292(18) 0.042(2) 0.0125(17) 0.045(3) -0.003(2)
C29 0.091(4) 0.036(2) 0.043(2) 0.0150(17) 0.028(2) 0.002(2)
C30 0.114(5) 0.066(3) 0.049(3) 0.018(3) 0.050(3) 0.015(3)
C31 0.103(5) 0.086(4) 0.064(4) 0.024(3) 0.046(4) 0.029(4)
C32 0.085(4) 0.076(4) 0.053(3) 0.030(3) 0.034(3) 0.008(3)
C33 0.102(5) 0.075(4) 0.049(3) 0.023(3) 0.044(3) -0.010(3)
C34 0.094(5) 0.121(6) 0.070(4) 0.055(4) 0.043(4) 0.027(4)
C35 0.0187(12) 0.0183(11) 0.0253(13) 0.0031(10) 0.0069(10) 0.0014(9)
C36 0.0348(16) 0.0225(13) 0.0264(14) 0.0060(11) 0.0134(12) 0.0019(11)
C37 0.0322(16) 0.0257(13) 0.0219(14) 0.0022(11) 0.0111(12) 0.0029(11)
C38 0.0230(13) 0.0182(11) 0.0239(13) 0.0016(10) 0.0090(10) 0.0034(9)
C39 0.0212(13) 0.0201(12) 0.0239(14) -0.0017(10) 0.0073(11) 0.0021(10)
C40 0.0243(14) 0.0218(12) 0.0269(14) -0.0036(11) 0.0111(11) 0.0011(10)
C41 0.0273(15) 0.0283(14) 0.0286(15) 0.0015(12) 0.0119(12) 0.0028(11)
C42 0.0367(18) 0.0299(15) 0.0311(16) 0.0000(13) 0.0198(14) 0.0033(13)
C43 0.0371(19) 0.0371(17) 0.0286(17) -0.0081(14) 0.0148(14) -0.0022(14)
C44 0.0272(17) 0.055(2) 0.0320(19) -0.0157(16) 0.0094(14) -0.0024(16)
C45 0.0258(16) 0.047(2) 0.0283(17) -0.0123(15) 0.0102(13) 0.0016(14)
C46 0.043(2) 0.053(2) 0.034(2) -0.0203(17) 0.0191(17) -0.0080(18)
C47 0.051(2) 0.054(2) 0.0235(17) 0.0004(16) 0.0126(16) -0.0033(19)
C48 0.049(2) 0.044(2) 0.0232(16) -0.0060(14) 0.0172(15) -0.0061(17)
C49 0.056(3) 0.065(3) 0.033(2) -0.0022(19) 0.0237(19) -0.013(2)
C50 0.055(3) 0.042(2) 0.039(2) 0.0043(17) 0.0198(19) -0.0146(18)
C51 0.0218(13) 0.0160(11) 0.0265(14) -0.0039(10) 0.0095(11) 0.0008(9)
C52 0.0322(16) 0.0153(11) 0.0377(17) -0.0055(11) 0.0185(14) -0.0007(11)
C53 0.0311(16) 0.0142(11) 0.0443(19) 0.0004(12) 0.0186(14) -0.0008(10)
C54 0.0273(14) 0.0139(11) 0.0312(15) 0.0003(10) 0.0085(12) -0.0006(10)
C55 0.0309(15) 0.0140(11) 0.0349(16) 0.0048(11) 0.0100(12) -0.0002(10)
C56 0.0428(19) 0.0161(12) 0.0325(16) 0.0017(11) 0.0140(14) -0.0021(12)
C57 0.039(2) 0.0368(19) 0.104(4) 0.035(2) 0.033(2) 0.0070(16)
C58 0.047(2) 0.0353(19) 0.100(4) 0.028(2) 0.040(3) 0.0027(17)
C59 0.070(3) 0.0248(16) 0.045(2) 0.0087(15) 0.016(2) -0.0141(17)
C60 0.089(5) 0.068(4) 0.144(6) 0.082(4) -0.042(4) -0.037(3)
C61 0.071(4) 0.057(3) 0.126(6) 0.064(4) -0.040(4) -0.036(3)
C62 0.090(4) 0.032(2) 0.059(3) 0.014(2) 0.015(3) -0.024(2)
C63 0.081(4) 0.094(4) 0.071(4) 0.049(4) 0.038(3) 0.019(4)
C64 0.087(4) 0.064(3) 0.057(3) 0.029(3) 0.033(3) 0.012(3)
N17 0.0187(11) 0.0187(12) 0.0251(17) 0.0040(11) 0.0070(11) 0.0016(9)
N17' 0.0187(11) 0.0187(12) 0.0251(17) 0.0040(11) 0.0070(11) 0.0016(9)
C65 0.028(3) 0.041(3) 0.022(3) 0.002(2) 0.009(2) 0.013(3)
C66 0.024(3) 0.015(2) 0.036(3) -0.003(2) 0.000(2) -0.0014(19)
C67 0.019(3) 0.035(3) 0.049(4) 0.025(3) 0.010(3) 0.004(2)
C65' 0.021(3) 0.035(3) 0.048(4) 0.025(3) 0.014(3) 0.006(2)
C66' 0.025(3) 0.038(3) 0.026(3) 0.008(2) 0.009(2) 0.015(2)
C67' 0.021(3) 0.012(2) 0.040(3) -0.002(2) 0.003(2) -0.0002(18)
N1 0.0262(12) 0.0132(9) 0.0256(12) 0.0021(8) 0.0067(9) -0.0004(8)
N2 0.052(2) 0.0328(14) 0.0244(14) 0.0003(11) 0.0199(13) -0.0061(13)
N3 0.063(2) 0.0364(16) 0.0351(17) 0.0016(13) 0.0239(17) 0.0007(16)
N4 0.053(2) 0.0425(18) 0.0322(16) -0.0052(14) 0.0178(15) -0.0051(16)
N5 0.0233(12) 0.0152(9) 0.0244(12) 0.0004(8) 0.0085(9) -0.0018(8)
N6 0.064(2) 0.0312(14) 0.0449(18) 0.0177(14) 0.0310(17) 0.0087(14)
N7 0.071(3) 0.056(2) 0.074(3) 0.026(2) 0.044(2) 0.003(2)
N8 0.100(4) 0.069(3) 0.069(3) 0.030(3) 0.052(3) 0.007(3)
N9 0.0189(11) 0.0167(9) 0.0230(11) 0.0000(8) 0.0070(9) 0.0005(8)
N10 0.0410(18) 0.0413(16) 0.0239(14) -0.0087(12) 0.0113(13) -0.0048(14)
N11 0.058(2) 0.0287(14) 0.0394(18) -0.0050(13) 0.0181(16) 0.0000(14)
N12 0.049(2) 0.0364(16) 0.0399(18) -0.0077(14) 0.0162(15) 0.0034(14)
N13 0.0272(12) 0.0130(9) 0.0256(12) -0.0002(8) 0.0084(10) -0.0001(8)
N14 0.066(3) 0.049(2) 0.062(3) 0.0264(19) 0.020(2) -0.0153(19)
N15 0.078(3) 0.050(2) 0.057(3) 0.020(2) 0.017(2) 0.003(2)
N16 0.061(3) 0.072(3) 0.075(3) 0.041(3) 0.022(2) 0.010(2)
O1 0.0548(18) 0.0321(13) 0.0324(13) -0.0027(10) 0.0189(12) -0.0100(12)
O2 0.096(3) 0.069(2) 0.050(2) 0.0116(18) 0.028(2) 0.014(2)
O3 0.093(3) 0.084(3) 0.051(2) 0.034(2) 0.039(2) 0.016(2)
O4 0.0491(17) 0.0515(17) 0.0316(14) -0.0031(12) 0.0191(12) -0.0132(14)
Zn1 0.01937(17) 0.01247(14) 0.02111(17) 0.00021(11) 0.00568(12) -0.00028(10)
C1S 0.036(4) 0.039(5) 0.042(5) 0.003(4) 0.016(3) 0.003(4)
Cl1S 0.0475(13) 0.0340(10) 0.0835(19) 0.0026(11) 0.0271(12) 0.0049(9)
Cl2S 0.082(2) 0.0405(12) 0.124(3) 0.0103(16) 0.071(2) 0.0064(13)
Cl3S 0.0668(17) 0.092(2) 0.0466(13) 0.0071(13) 0.0040(12) 0.0254(16)
C1S' 0.051(5) 0.033(5) 0.044(5) 0.013(4) 0.019(4) 0.001(4)
Cl1' 0.0511(14) 0.0419(12) 0.114(3) 0.0320(15) 0.0388(16) 0.0160(11)
Cl2' 0.083(2) 0.113(3) 0.0640(18) 0.049(2) 0.0468(17) 0.042(2)
Cl3' 0.0702(17) 0.0636(15) 0.0413(12) -0.0021(10) 0.0114(11) 0.0010(13)
C1T 0.072(7) 0.056(6) 0.053(6) 0.013(5) 0.012(5) 0.009(5)
Cl1T 0.118(4) 0.123(4) 0.098(3) 0.044(3) 0.042(3) 0.032(3)
Cl2T 0.190(8) 0.258(10) 0.141(6) 0.115(6) 0.050(5) 0.023(7)
Cl3T 0.121(4) 0.103(3) 0.095(3) 0.044(2) 0.041(2) 0.030(3)
C1E 0.063(5) 0.049(5) 0.072(5) 0.019(4) 0.012(4) 0.015(4)
C2E 0.082(5) 0.070(5) 0.076(4) 0.022(4) 0.022(4) 0.027(4)
C3E 0.081(4) 0.074(4) 0.075(4) 0.020(3) 0.022(3) 0.026(4)
C4E 0.073(4) 0.077(4) 0.073(4) 0.024(3) 0.017(3) 0.025(3)
C5E 0.065(7) 0.111(9) 0.080(7) 0.006(6) 0.017(6) 0.032(7)
C1U 0.075(5) 0.236(12) 0.062(4) 0.010(6) 0.004(4) 0.076(7)
Cl1U 0.1045(16) 0.1138(16) 0.1110(16) 0.0205(13) 0.0522(13) 0.0320(13)
Cl2U 0.243(5) 0.175(3) 0.115(2) 0.041(2) 0.049(3) -0.036(3)
Cl3U 0.156(3) 0.299(5) 0.148(3) 0.109(3) 0.093(2) 0.079(3)
C1V 0.038(5) 0.028(4) 0.049(5) 0.014(4) 0.025(4) -0.005(3)
Cl1V 0.074(4) 0.041(3) 0.163(8) 0.017(4) 0.008(5) 0.003(3)
Cl2V 0.059(3) 0.071(3) 0.056(3) 0.021(2) -0.001(2) -0.010(2)
Cl3V 0.139(7) 0.061(3) 0.093(5) 0.039(3) 0.052(5) -0.008(4)
C1W 0.200(13) 0.172(12) 0.063(8) 0.048(7) 0.045(10) 0.083(11)
Cl1W 0.216(16) 0.216(13) 0.091(7) 0.084(7) 0.050(9) 0.044(11)
Cl2W 0.176(9) 0.137(7) 0.051(3) 0.021(4) 0.020(4) 0.099(7)
Cl3W 0.194(9) 0.145(7) 0.075(4) 0.066(4) 0.058(5) 0.115(7)
C1W' 0.187(12) 0.103(11) 0.094(9) 0.051(9) 0.066(9) 0.033(10)
Cl1B 0.246(12) 0.151(9) 0.086(6) 0.054(6) 0.049(7) 0.061(9)
Cl2B 0.134(6) 0.090(4) 0.063(3) 0.030(3) 0.032(4) 0.048(4)
Cl3B 0.197(11) 0.125(9) 0.125(9) 0.041(8) 0.103(8) 0.060(9)
C1M 0.099(8) 0.054(6) 0.029(5) 0.035(5) 0.025(5) 0.018(5)
C2M 0.097(8) 0.066(7) 0.066(7) 0.023(6) 0.020(6) 0.018(6)
C3M 0.100(8) 0.063(7) 0.069(7) 0.030(6) 0.019(6) 0.014(6)
C4M 0.102(9) 0.065(7) 0.071(7) 0.028(6) 0.022(6) 0.014(6)
C5M 0.084(10) 0.062(7) 0.049(9) 0.029(7) 0.036(8) 0.022(7)
C1N 0.107(7) 0.086(7) 0.083(7) 0.060(6) 0.032(6) 0.003(5)
C2N 0.115(6) 0.110(6) 0.109(6) 0.050(4) 0.032(4) 0.019(4)
C3N 0.115(6) 0.109(5) 0.111(6) 0.052(4) 0.032(3) 0.021(3)
C4N 0.112(6) 0.113(6) 0.110(6) 0.049(4) 0.033(4) 0.021(3)
C5N 0.094(8) 0.109(8) 0.083(8) 0.050(6) 0.015(6) 0.034(6)

loop_
_atom_type_symbol
_atom_type_description
_atom_type_scat_dispersion_real
_atom_type_scat_dispersion_imag
_atom_type_scat_source
C C 0.0033 0.0016 'International Tables Vol C Tables 4.2.6.8 and 6.1.1.4'
H H 0.0000 0.0000 'International Tables Vol C Tables 4.2.6.8 and 6.1.1.4'
N N 0.0061 0.0033 'International Tables Vol C Tables 4.2.6.8 and 6.1.1.4'
O O 0.0106 0.0060 'International Tables Vol C Tables 4.2.6.8 and 6.1.1.4'
Zn Zn 0.2839 1.4301 'International Tables Vol C Tables 4.2.6.8 and 6.1.1.4'
Cl Cl 0.1484 0.1585 'International Tables Vol C Tables 4.2.6.8 and 6.1.1.4'

loop_
_geom_angle_atom_site_label_1
_geom_angle_atom_site_label_2
_geom_angle_atom_site_label_3
_geom_angle
_geom_angle_site_symmetry_3
N1 C1 C55 125.0(3) .
N1 C1 C2 109.6(3) .
C55 C1 C2 125.4(3) .
C3 C2 C1 107.4(3) .
C2 C3 C4 106.7(3) .
N1 C4 C5 125.4(3) .
N1 C4 C3 109.9(3) .
C5 C4 C3 124.7(3) .
C4 C5 C17 125.0(3) .
C4 C5 C6 118.0(3) .
C17 C5 C6 117.1(2) .
C7 C6 C11 118.7(3) .
C7 C6 C5 121.8(3) .
C11 C6 C5 119.5(3) .
C6 C7 C8 120.6(4) .
C9 C8 C7 120.4(4) .
C10 C9 C8 119.1(3) .
C10 C9 C12 120.3(4) .
C8 C9 C12 120.6(4) .
C9 C10 C11 120.5(4) .
C10 C11 C6 120.7(4) .
N2 C12 C9 111.5(3) .
N2 C13 C14 104.0(4) .
N4 C14 C13 108.7(4) .
N4 C14 C15 121.5(4) .
C13 C14 C15 129.7(4) .
O1 C15 C14 110.9(4) .
O1 C16 C50 108.8(4) 2_566
N5 C17 C5 126.1(2) .
N5 C17 C18 109.5(3) .
C5 C17 C18 124.5(3) .
C19 C18 C17 107.1(3) .
C18 C19 C20 107.5(3) .
N5 C20 C21 126.4(2) .
N5 C20 C19 108.9(3) .
C21 C20 C19 124.7(3) .
C20 C21 C35 124.9(3) .
C20 C21 C22 116.8(2) .
C35 C21 C22 118.3(3) .
C27 C22 C23 119.4(3) .
C27 C22 C21 121.5(3) .
C23 C22 C21 119.0(3) .
C24 C23 C22 121.1(4) .
C23 C24 C25 119.4(4) .
C24 C25 C26 119.8(3) .
C24 C25 C28 118.6(4) .
C26 C25 C28 121.6(5) .
C27 C26 C25 120.2(4) .
C26 C27 C22 120.0(3) .
N6 C28 C25 113.4(3) .
N6 C29 C30 102.2(5) .
N8 C30 C29 109.4(5) .
N8 C30 C31 121.4(6) .
C29 C30 C31 129.1(6) .
O2 C31 C30 109.6(6) .
C33 C32 O2 109.1(5) .
C32 C33 O3 113.8(5) .
O3 C34 C64 109.7(5) 2_566
N9 C35 C21 125.2(3) .
N9 C35 C36 109.9(2) .
C21 C35 C36 124.8(3) .
C37 C36 C35 107.4(3) .
C36 C37 C38 105.9(3) .
N9 C38 C39 125.0(3) .
N9 C38 C37 110.6(3) .
C39 C38 C37 124.4(3) .
C51 C39 C38 125.4(3) .
C51 C39 C40 115.7(3) .
C38 C39 C40 118.8(3) .
C45 C40 C41 118.3(3) .
C45 C40 C39 118.6(3) .
C41 C40 C39 122.9(3) .
C42 C41 C40 120.4(3) .
C43 C42 C41 120.8(3) .
C42 C43 C44 119.2(3) .
C42 C43 C46 119.1(4) .
C44 C43 C46 121.6(4) .
C45 C44 C43 120.2(4) .
C44 C45 C40 120.9(3) .
N10 C46 C43 111.5(3) .
N10 C47 C48 104.9(4) .
N12 C48 C47 108.2(4) .
N12 C48 C49 119.6(5) .
C47 C48 C49 132.2(5) .
O4 C49 C48 107.7(3) .
O4 C50 C16 111.8(4) 2_566
N13 C51 C39 125.9(3) .
N13 C51 C52 109.4(3) .
C39 C51 C52 124.7(3) .
C53 C52 C51 107.0(3) .
C52 C53 C54 108.0(3) .
N13 C54 C55 126.6(3) .
N13 C54 C53 108.3(3) .
C55 C54 C53 125.1(3) .
C54 C55 C1 125.6(3) .
C54 C55 C56 115.7(3) .
C1 C55 C56 118.6(3) .
C61 C56 C57 117.2(4) .
C61 C56 C55 122.4(4) .
C57 C56 C55 120.3(3) .
C58 C57 C56 121.2(5) .
C59 C58 C57 119.5(5) .
C60 C59 C58 119.1(4) .
C60 C59 C62 121.2(5) .
C58 C59 C62 119.6(5) .
C59 C60 C61 121.4(5) .
C56 C61 C60 121.6(5) .
N14 C62 C59 113.5(4) .
N14 C63 C64 104.2(6) .
N16 C64 C63 110.0(6) .
N16 C64 C34 119.5(5) 2_566
C63 C64 C34 130.4(7) 2_566
C65 N17 C67 112(8) .
C65 N17 C66 107(9) .
C67 N17 C66 105(7) .
C65 N17 Zn1 110(7) .
C67 N17 Zn1 111(8) .
C66 N17 Zn1 111(7) .
C65' N17' C66' 111(6) .
C65' N17' C67' 105(8) .
C66' N17' C67' 106(9) .
C65' N17' Zn1 112(8) 2_566
C66' N17' Zn1 112(8) 2_566
C67' N17' Zn1 110(5) 2_566
N17 C65 C66' 111(5) .
C67' C66 N17 110(5) .
N17 C67 C65' 111(5) .
N17' C65' C67 112(5) .
N17' C66' C65 112(5) .
C66 C67' N17' 111(4) .
C4 N1 C1 106.4(3) .
C4 N1 Zn1 126.16(19) .
C1 N1 Zn1 125.7(2) .
N3 N2 C13 112.2(3) .
N3 N2 C12 121.5(4) .
C13 N2 C12 126.3(4) .
N2 N3 N4 107.3(4) .
N3 N4 C14 107.8(4) .
C20 N5 C17 106.9(2) .
C20 N5 Zn1 126.0(2) .
C17 N5 Zn1 126.8(2) .
N7 N6 C29 112.1(4) .
N7 N6 C28 119.0(4) .
C29 N6 C28 128.7(4) .
N8 N7 N6 107.2(5) .
N7 N8 C30 108.9(5) .
C35 N9 C38 106.2(3) .
C35 N9 Zn1 125.47(19) .
C38 N9 Zn1 125.4(2) .
N11 N10 C47 111.3(4) .
N11 N10 C46 119.6(4) .
C47 N10 C46 128.8(4) .
N12 N11 N10 107.7(4) .
N11 N12 C48 107.9(4) .
C51 N13 C54 107.2(2) .
C51 N13 Zn1 125.8(2) .
C54 N13 Zn1 125.7(2) .
C63 N14 N15 110.6(5) .
C63 N14 C62 127.0(6) .
N15 N14 C62 122.0(6) .
N16 N15 N14 109.8(5) .
C64 N16 N15 105.0(5) .
C15 O1 C16 112.1(3) .
C31 O2 C32 114.4(5) .
C33 O3 C34 114.3(5) .
C50 O4 C49 113.5(3) .
N5 Zn1 N13 163.74(11) .
N5 Zn1 N9 89.08(10) .
N13 Zn1 N9 88.53(10) .
N5 Zn1 N1 88.31(10) .
N13 Zn1 N1 88.96(10) .
N9 Zn1 N1 161.81(10) .
N5 Zn1 N17 100(3) .
N13 Zn1 N17 96(3) .
N9 Zn1 N17 98(4) .
N1 Zn1 N17 100(4) .
N5 Zn1 N17' 100(3) 2_566
N13 Zn1 N17' 97(3) 2_566
N9 Zn1 N17' 98(4) 2_566
N1 Zn1 N17' 100(4) 2_566
N17 Zn1 N17' 0(7) 2_566
Cl3S C1S Cl2S 112.0(5) .
Cl3S C1S Cl1S 111.0(4) .
Cl2S C1S Cl1S 109.0(4) .
Cl3' C1S' Cl2' 110.3(5) .
Cl3' C1S' Cl1' 110.8(5) .
Cl2' C1S' Cl1' 107.7(4) .
Cl2T C1T Cl3T 132.5(9) .
Cl2T C1T Cl1T 107.6(7) .
Cl3T C1T Cl1T 111.0(7) .
C1E C2E C3E 92.7 .
C4E C3E C2E 108.8 .
C3E C4E C5E 110.6 .
Cl3U C1U Cl2U 113.8(5) .
Cl3U C1U Cl1U 112.8(9) .
Cl2U C1U Cl1U 113.5(6) .
Cl3V C1V Cl1V 114.0(10) .
Cl3V C1V Cl2V 106.8(9) .
Cl1V C1V Cl2V 103.4(9) .
Cl3W C1W Cl2W 113.2(18) .
Cl3W C1W Cl1W 117.2(18) .
Cl2W C1W Cl1W 104.7(16) .
Cl3B C1W' Cl2B 115.1(19) .
Cl3B C1W' Cl1B 116.3(17) .
Cl2B C1W' Cl1B 104.1(15) .
C1M C2M C3M 100.2(2) .
C4M C3M C2M 108.8(2) .
C3M C4M C5M 109.8(2) .
C1N C2N C3N 100.2(2) .
C4N C3N C2N 108.8(2) .
C3N C4N C5N 109.7(2) .

loop_
_geom_bond_atom_site_label_1
_geom_bond_atom_site_label_2
_geom_bond_distance
_geom_bond_site_symmetry_2
C1 N1 1.372(4) .
C1 C55 1.395(4) .
C1 C2 1.435(5) .
C2 C3 1.354(4) .
C3 C4 1.438(5) .
C4 N1 1.369(4) .
C4 C5 1.394(4) .
C5 C17 1.400(5) .
C5 C6 1.500(4) .
C6 C7 1.369(5) .
C6 C11 1.399(5) .
C7 C8 1.396(5) .
C8 C9 1.390(6) .
C9 C10 1.371(6) .
C9 C12 1.518(5) .
C10 C11 1.387(5) .
C12 N2 1.482(5) .
C13 N2 1.340(5) .
C13 C14 1.374(6) .
C14 N4 1.354(6) .
C14 C15 1.495(5) .
C15 O1 1.415(6) .
C16 O1 1.426(5) .
C16 C50 1.492(8) 2_566
C17 N5 1.378(4) .
C17 C18 1.433(4) .
C18 C19 1.341(5) .
C19 C20 1.449(4) .
C20 N5 1.360(4) .
C20 C21 1.401(4) .
C21 C35 1.407(4) .
C21 C22 1.485(4) .
C22 C27 1.385(5) .
C22 C23 1.390(5) .
C23 C24 1.379(5) .
C24 C25 1.388(7) .
C25 C26 1.398(6) .
C25 C28 1.496(5) .
C26 C27 1.383(5) .
C28 N6 1.461(6) .
C29 N6 1.346(6) .
C29 C30 1.370(8) .
C30 N8 1.361(9) .
C30 C31 1.504(8) .
C31 O2 1.377(9) .
C32 C33 1.419(10) .
C32 O2 1.421(7) .
C33 O3 1.440(7) .
C34 O3 1.443(9) .
C34 C64 1.463(9) 2_566
C35 N9 1.364(4) .
C35 C36 1.440(5) .
C36 C37 1.357(4) .
C37 C38 1.442(5) .
C38 N9 1.366(4) .
C38 C39 1.406(4) .
C39 C51 1.391(5) .
C39 C40 1.487(4) .
C40 C45 1.392(5) .
C40 C41 1.394(5) .
C41 C42 1.389(5) .
C42 C43 1.367(5) .
C43 C44 1.397(5) .
C43 C46 1.508(5) .
C44 C45 1.376(5) .
C46 N10 1.469(6) .
C47 N10 1.329(6) .
C47 C48 1.360(7) .
C48 N12 1.358(6) .
C48 C49 1.470(6) .
C49 O4 1.434(5) .
C50 O4 1.428(5) .
C50 C16 1.492(8) 2_566
C51 N13 1.368(4) .
C51 C52 1.442(4) .
C52 C53 1.339(5) .
C53 C54 1.448(4) .
C54 N13 1.375(4) .
C54 C55 1.390(5) .
C55 C56 1.481(4) .
C56 C61 1.344(6) .
C56 C57 1.389(6) .
C57 C58 1.385(6) .
C58 C59 1.379(7) .
C59 C60 1.324(8) .
C59 C62 1.504(5) .
C60 C61 1.390(6) .
C62 N14 1.447(7) .
C63 N14 1.263(8) .
C63 C64 1.392(8) .
C64 N16 1.303(8) .
C64 C34 1.463(9) 2_566
N17 N17' 0.0(3) 2_566
N17 C65 1.44(14) .
N17 C67 1.44(15) .
N17 C66 1.54(9) .
N17 Zn1 2.20(13) .
N17' N17 0.0(3) 2_566
N17' C65' 1.45(15) .
N17' C66' 1.45(13) .
N17' C67' 1.54(11) .
N17' Zn1 2.20(13) 2_566
C65 C66' 1.527(9) .
C66 C67' 1.524(9) .
C67 C65' 1.544(9) .
N1 Zn1 2.081(3) .
N2 N3 1.315(6) .
N3 N4 1.335(5) .
N5 Zn1 2.045(2) .
N6 N7 1.343(6) .
N7 N8 1.276(6) .
N9 Zn1 2.072(3) .
N10 N11 1.318(6) .
N11 N12 1.313(6) .
N13 Zn1 2.045(2) .
N14 N15 1.318(7) .
N15 N16 1.307(7) .
Zn1 N17' 2.20(13) 2_566
C1S Cl3S 1.728(7) .
C1S Cl2S 1.753(8) .
C1S Cl1S 1.789(10) .
C1S' Cl3' 1.728(7) .
C1S' Cl2' 1.752(7) .
C1S' Cl1' 1.787(10) .
C1T Cl2T 1.545(14) .
C1T Cl3T 1.587(12) .
C1T Cl1T 1.950(13) .
C1E C2E 1.5385 .
C2E C3E 1.5449 .
C3E C4E 1.5362 .
C4E C5E 1.5403 .
C1U Cl3U 1.657(13) .
C1U Cl2U 1.703(12) .
C1U Cl1U 1.719(10) .
C1V Cl3V 1.599(17) .
C1V Cl1V 1.637(17) .
C1V Cl2V 2.037(18) .
C1W Cl3W 1.74(3) .
C1W Cl2W 1.81(3) .
C1W Cl1W 1.85(4) .
C1W' Cl3B 1.74(3) .
C1W' Cl2B 1.81(3) .
C1W' Cl1B 1.85(4) .
C1M C2M 1.5386(19) .
C2M C3M 1.5428(19) .
C3M C4M 1.5366(19) .
C4M C5M 1.5403(19) .
C1N C2N 1.5387(19) .
C2N C3N 1.5434(19) .
C3N C4N 1.5368(19) .
C4N C5N 1.5402(19) .

loop_
_geom_torsion_atom_site_label_1
_geom_torsion_atom_site_label_2
_geom_torsion_atom_site_label_3
_geom_torsion_atom_site_label_4
_geom_torsion
_geom_torsion_site_symmetry_1
_geom_torsion_site_symmetry_4
N1 C1 C2 C3 0.3(5) . .
C55 C1 C2 C3 -178.4(4) . .
C1 C2 C3 C4 -0.4(5) . .
C2 C3 C4 N1 0.3(4) . .
C2 C3 C4 C5 -179.2(3) . .
N1 C4 C5 C17 0.6(5) . .
C3 C4 C5 C17 -179.9(3) . .
N1 C4 C5 C6 179.6(3) . .
C3 C4 C5 C6 -0.9(5) . .
C4 C5 C6 C7 66.6(5) . .
C17 C5 C6 C7 -114.3(4) . .
C4 C5 C6 C11 -112.1(4) . .
C17 C5 C6 C11 67.0(4) . .
C11 C6 C7 C8 2.0(6) . .
C5 C6 C7 C8 -176.7(4) . .
C6 C7 C8 C9 -1.7(7) . .
C7 C8 C9 C10 0.6(6) . .
C7 C8 C9 C12 180.0(4) . .
C8 C9 C10 C11 0.0(6) . .
C12 C9 C10 C11 -179.3(3) . .
C9 C10 C11 C6 0.4(6) . .
C7 C6 C11 C10 -1.4(6) . .
C5 C6 C11 C10 177.3(3) . .
C10 C9 C12 N2 -99.4(5) . .
C8 C9 C12 N2 81.3(5) . .
N2 C13 C14 N4 -0.1(4) . .
N2 C13 C14 C15 -175.8(4) . .
N4 C14 C15 O1 177.0(3) . .
C13 C14 C15 O1 -7.7(6) . .
C4 C5 C17 N5 6.1(5) . .
C6 C5 C17 N5 -172.9(3) . .
C4 C5 C17 C18 -174.6(3) . .
C6 C5 C17 C18 6.4(5) . .
N5 C17 C18 C19 1.9(4) . .
C5 C17 C18 C19 -177.5(3) . .
C17 C18 C19 C20 -0.8(4) . .
C18 C19 C20 N5 -0.6(4) . .
C18 C19 C20 C21 179.9(3) . .
N5 C20 C21 C35 -8.1(5) . .
C19 C20 C21 C35 171.4(3) . .
N5 C20 C21 C22 169.9(3) . .
C19 C20 C21 C22 -10.7(5) . .
C20 C21 C22 C27 120.6(3) . .
C35 C21 C22 C27 -61.4(4) . .
C20 C21 C22 C23 -58.0(4) . .
C35 C21 C22 C23 120.1(3) . .
C27 C22 C23 C24 -1.3(6) . .
C21 C22 C23 C24 177.4(4) . .
C22 C23 C24 C25 -2.5(6) . .
C23 C24 C25 C26 4.5(6) . .
C23 C24 C25 C28 -172.8(4) . .
C24 C25 C26 C27 -2.7(6) . .
C28 C25 C26 C27 174.5(4) . .
C25 C26 C27 C22 -1.1(5) . .
C23 C22 C27 C26 3.1(5) . .
C21 C22 C27 C26 -175.5(3) . .
C24 C25 C28 N6 -131.1(5) . .
C26 C25 C28 N6 51.6(7) . .
N6 C29 C30 N8 -1.2(7) . .
N6 C29 C30 C31 178.3(7) . .
N8 C30 C31 O2 -112.3(8) . .
C29 C30 C31 O2 68.2(10) . .
O2 C32 C33 O3 72.7(6) . .
C20 C21 C35 N9 2.8(5) . .
C22 C21 C35 N9 -175.1(3) . .
C20 C21 C35 C36 178.5(3) . .
C22 C21 C35 C36 0.6(5) . .
N9 C35 C36 C37 0.5(4) . .
C21 C35 C36 C37 -175.8(3) . .
C35 C36 C37 C38 0.8(4) . .
C36 C37 C38 N9 -1.8(4) . .
C36 C37 C38 C39 175.7(3) . .
N9 C38 C39 C51 -2.5(5) . .
C37 C38 C39 C51 -179.6(3) . .
N9 C38 C39 C40 174.1(3) . .
C37 C38 C39 C40 -3.0(5) . .
C51 C39 C40 C45 63.2(4) . .
C38 C39 C40 C45 -113.7(4) . .
C51 C39 C40 C41 -112.8(4) . .
C38 C39 C40 C41 70.2(4) . .
C45 C40 C41 C42 -2.9(6) . .
C39 C40 C41 C42 173.1(3) . .
C40 C41 C42 C43 -0.3(6) . .
C41 C42 C43 C44 3.3(7) . .
C41 C42 C43 C46 -177.1(4) . .
C42 C43 C44 C45 -3.2(8) . .
C46 C43 C44 C45 177.2(5) . .
C43 C44 C45 C40 -0.1(8) . .
C41 C40 C45 C44 3.1(7) . .
C39 C40 C45 C44 -173.1(4) . .
C42 C43 C46 N10 169.0(4) . .
C44 C43 C46 N10 -11.4(7) . .
N10 C47 C48 N12 -0.3(4) . .
N10 C47 C48 C49 177.7(4) . .
N12 C48 C49 O4 72.9(6) . .
C47 C48 C49 O4 -105.0(5) . .
C38 C39 C51 N13 4.5(5) . .
C40 C39 C51 N13 -172.2(3) . .
C38 C39 C51 C52 -174.2(3) . .
C40 C39 C51 C52 9.1(5) . .
N13 C51 C52 C53 1.6(4) . .
C39 C51 C52 C53 -179.5(3) . .
C51 C52 C53 C54 -0.2(4) . .
C52 C53 C54 N13 -1.3(4) . .
C52 C53 C54 C55 176.1(3) . .
N13 C54 C55 C1 -3.3(6) . .
C53 C54 C55 C1 179.8(3) . .
N13 C54 C55 C56 176.4(3) . .
C53 C54 C55 C56 -0.5(5) . .
N1 C1 C55 C54 0.0(6) . .
C2 C1 C55 C54 178.6(4) . .
N1 C1 C55 C56 -179.6(3) . .
C2 C1 C55 C56 -1.1(5) . .
C54 C55 C56 C61 99.3(6) . .
C1 C55 C56 C61 -81.0(6) . .
C54 C55 C56 C57 -76.3(5) . .
C1 C55 C56 C57 103.4(5) . .
C61 C56 C57 C58 -1.8(8) . .
C55 C56 C57 C58 173.9(4) . .
C56 C57 C58 C59 -1.1(8) . .
C57 C58 C59 C60 2.6(9) . .
C57 C58 C59 C62 -173.8(5) . .
C58 C59 C60 C61 -1.3(13) . .
C62 C59 C60 C61 175.1(8) . .
C57 C56 C61 C60 3.2(11) . .
C55 C56 C61 C60 -172.4(7) . .
C59 C60 C61 C56 -1.8(15) . .
C60 C59 C62 N14 81.9(9) . .
C58 C59 C62 N14 -101.8(6) . .
N14 C63 C64 N16 1.5(7) . .
N14 C63 C64 C34 -177.9(7) . 2_566
N17' N17 C65 C66' 131(100) 2_566 .
C67 N17 C65 C66' 55(7) . .
C66 N17 C65 C66' -60(9) . .
Zn1 N17 C65 C66' 180(3) . .
N17' N17 C66 C67' 63(100) 2_566 .
C65 N17 C66 C67' 59(9) . .
C67 N17 C66 C67' -60(8) . .
Zn1 N17 C66 C67' 180(4) . .
N17' N17 C67 C65' -71(100) 2_566 .
C65 N17 C67 C65' -54(7) . .
C66 N17 C67 C65' 61(8) . .
Zn1 N17 C67 C65' -179(3) . .
N17 N17' C65' C67 92(100) 2_566 .
C66' N17' C65' C67 54(9) . .
C67' N17' C65' C67 -60(7) . .
Zn1 N17' C65' C67 -179(3) 2_566 .
N17 C67 C65' N17' -0.7(8) . .
N17 N17' C66' C65 -157(100) 2_566 .
C65' N17' C66' C65 -54(9) . .
C67' N17' C66' C65 60(8) . .
Zn1 N17' C66' C65 180(4) 2_566 .
N17 C65 C66' N17' -0.5(8) . .
N17 C66 C67' N17' 0.1(8) . .
N17 N17' C67' C66 -85(100) 2_566 .
C65' N17' C67' C66 60(8) . .
C66' N17' C67' C66 -58(8) . .
Zn1 N17' C67' C66 180(4) 2_566 .
C5 C4 N1 C1 179.3(3) . .
C3 C4 N1 C1 -0.2(4) . .
C5 C4 N1 Zn1 -14.8(5) . .
C3 C4 N1 Zn1 165.7(2) . .
C55 C1 N1 C4 178.6(3) . .
C2 C1 N1 C4 -0.1(4) . .
C55 C1 N1 Zn1 12.7(5) . .
C2 C1 N1 Zn1 -166.0(3) . .
C14 C13 N2 N3 0.2(4) . .
C14 C13 N2 C12 178.3(3) . .
C9 C12 N2 N3 -75.3(5) . .
C9 C12 N2 C13 106.8(5) . .
C13 N2 N3 N4 -0.3(4) . .
C12 N2 N3 N4 -178.5(3) . .
N2 N3 N4 C14 0.3(4) . .
C13 C14 N4 N3 -0.1(4) . .
C15 C14 N4 N3 176.1(3) . .
C21 C20 N5 C17 -178.7(3) . .
C19 C20 N5 C17 1.8(3) . .
C21 C20 N5 Zn1 -4.0(4) . .
C19 C20 N5 Zn1 176.5(2) . .
C5 C17 N5 C20 177.1(3) . .
C18 C17 N5 C20 -2.3(4) . .
C5 C17 N5 Zn1 2.5(5) . .
C18 C17 N5 Zn1 -176.9(2) . .
C30 C29 N6 N7 2.8(6) . .
C30 C29 N6 C28 177.5(5) . .
C25 C28 N6 N7 -142.5(5) . .
C25 C28 N6 C29 43.1(8) . .
C29 N6 N7 N8 -3.4(6) . .
C28 N6 N7 N8 -178.7(5) . .
N6 N7 N8 C30 2.5(7) . .
C29 C30 N8 N7 -0.8(8) . .
C31 C30 N8 N7 179.7(6) . .
C21 C35 N9 C38 174.7(3) . .
C36 C35 N9 C38 -1.6(3) . .
C21 C35 N9 Zn1 13.4(4) . .
C36 C35 N9 Zn1 -162.9(2) . .
C39 C38 N9 C35 -175.4(3) . .
C37 C38 N9 C35 2.1(3) . .
C39 C38 N9 Zn1 -14.1(4) . .
C37 C38 N9 Zn1 163.4(2) . .
C48 C47 N10 N11 0.6(4) . .
C48 C47 N10 C46 175.0(4) . .
C43 C46 N10 N11 99.3(5) . .
C43 C46 N10 C47 -74.7(6) . .
C47 N10 N11 N12 -0.7(4) . .
C46 N10 N11 N12 -175.6(3) . .
N10 N11 N12 C48 0.4(4) . .
C47 C48 N12 N11 -0.1(4) . .
C49 C48 N12 N11 -178.4(4) . .
C39 C51 N13 C54 178.8(3) . .
C52 C51 N13 C54 -2.4(4) . .
C39 C51 N13 Zn1 10.6(5) . .
C52 C51 N13 Zn1 -170.6(2) . .
C55 C54 N13 C51 -175.0(3) . .
C53 C54 N13 C51 2.2(4) . .
C55 C54 N13 Zn1 -6.8(5) . .
C53 C54 N13 Zn1 170.4(2) . .
C64 C63 N14 N15 2.7(7) . .
C64 C63 N14 C62 175.1(5) . .
C59 C62 N14 C63 91.0(7) . .
C59 C62 N14 N15 -97.4(6) . .
C63 N14 N15 N16 -6.2(6) . .
C62 N14 N15 N16 -179.0(4) . .
C63 C64 N16 N15 -5.1(7) . .
C34 C64 N16 N15 174.4(6) 2_566 .
N14 N15 N16 C64 6.8(6) . .
C14 C15 O1 C16 -85.9(4) . .
C50 C16 O1 C15 171.0(3) 2_566 .
C30 C31 O2 C32 73.9(7) . .
C33 C32 O2 C31 -175.5(5) . .
C32 C33 O3 C34 -177.4(6) . .
C64 C34 O3 C33 -177.4(5) 2_566 .
C16 C50 O4 C49 81.2(5) 2_566 .
C48 C49 O4 C50 -173.9(4) . .
C1E C2E C3E C4E -174.5 . .
C2E C3E C4E C5E -165.3 . .
C1M C2M C3M C4M 111.2(18) . .
C2M C3M C4M C5M -148.2(19) . .
C1N C2N C3N C4N 169.2(18) . .
C2N C3N C4N C5N -78(3) . .
